data_7129013
loop_
_publ_author_name
'Nagae, Haruki'
'Sakamoto, Kazutaka'
'Fujiwara, Sakiko'
'Schindler, Tobias'
'Kon, Yoshihiro'
'Sato, Kazuhiko'
'Okuda, Jun'
'Mashima, Kazushi'

_publ_section_title
;
 Aerobic oxygenation of \a-methylene ketones under visible-light catalysed
 by a CeNi<sub>3</sub> complex with a macrocyclic tris(salen)-ligand.
;
_journal_issue 85
_journal_name_full 'Chemical communications (Cambridge, England)'
_journal_page_first 11169
_journal_page_last 11172
_journal_paper_doi 10.1039/d1cc04540g
_journal_volume 57
_journal_year 2021
_chemical_formula_moiety 'C34 H30 Ce N6 Ni3 O10, C2 H3 O2'
_chemical_formula_sum 'C36 H33 Ce N6 Ni3 O12'
_chemical_formula_weight 1057.93
_chemical_melting_point_gt 573
_chemical_name_common 6CeNi
_chemical_name_systematic CeNi3L(OAc)3
_space_group_crystal_system triclinic
_space_group_IT_number 2
_space_group_name_Hall '-P 1'
_space_group_name_H-M_alt 'P -1'
_atom_sites_solution_hydrogens geom
_atom_sites_solution_primary iterative
_audit_update_record
;
2021-08-16 deposited with the CCDC.	2021-09-27 downloaded from the CCDC.
;
_cell_angle_alpha 62.578(3)
_cell_angle_beta 75.394(4)
_cell_angle_gamma 77.110(4)
_cell_formula_units_Z 2
_cell_length_a 8.3694(5)
_cell_length_b 17.4057(11)
_cell_length_c 18.0006(13)
_cell_measurement_reflns_used 27.5
_cell_measurement_temperature 113.15
_cell_measurement_theta_max 27.5
_cell_measurement_theta_min 3.0
_cell_volume 2234.9(3)
_computing_molecular_graphics 'Olex2 1.3 (Dolomanov et al., 2009)'
_computing_publication_material 'Olex2 1.3 (Dolomanov et al., 2009)'
_computing_structure_refinement 'SHELXL 2018/3 (Sheldrick, 2015)'
_computing_structure_solution 'olex2.solve 1.3 (Bourhis et al., 2015)'
_diffrn_ambient_temperature 113.15
_diffrn_detector 'PLATUS 200K area detector'
_diffrn_detector_area_resol_mean 5.811
_diffrn_detector_type 'HPC area detector'
_diffrn_measured_fraction_theta_full 0.998
_diffrn_measured_fraction_theta_max 0.996
_diffrn_measurement_device 'four-circle diffractometer'
_diffrn_measurement_device_type Rigaku_XtaLAB_P200_007
_diffrn_measurement_method '\w scans'
_diffrn_radiation_monochromator 'multi-layer mirror optics'
_diffrn_radiation_probe x-ray
_diffrn_radiation_type MoK\a
_diffrn_radiation_wavelength 0.71075
_diffrn_reflns_av_R_equivalents 0.1211
_diffrn_reflns_av_unetI/netI 0.0527
_diffrn_reflns_Laue_measured_fraction_full 0.998
_diffrn_reflns_Laue_measured_fraction_max 0.996
_diffrn_reflns_limit_h_max 10
_diffrn_reflns_limit_h_min -10
_diffrn_reflns_limit_k_max 22
_diffrn_reflns_limit_k_min -22
_diffrn_reflns_limit_l_max 23
_diffrn_reflns_limit_l_min -23
_diffrn_reflns_number 82021
_diffrn_reflns_point_group_measured_fraction_full 0.998
_diffrn_reflns_point_group_measured_fraction_max 0.996
_diffrn_reflns_theta_full 25.242
_diffrn_reflns_theta_max 27.485
_diffrn_reflns_theta_min 3.005
_diffrn_source 'rotating anode X-ray generator'
_diffrn_source_type micromax007
_exptl_absorpt_coefficient_mu 2.305
_exptl_absorpt_correction_T_max 1
_exptl_absorpt_correction_T_min 0.838
_exptl_absorpt_correction_type multi-scan
_exptl_absorpt_process_details ABSCOR(Rigaaku,1995)
_exptl_crystal_colour 'clear orange'
_exptl_crystal_colour_lustre clear
_exptl_crystal_colour_primary orange
_exptl_crystal_density_diffrn 1.572
_exptl_crystal_description plate
_exptl_crystal_F_000 1058
_exptl_crystal_recrystallization_method 'Re-crystallisation from solvent: methanol'
_exptl_crystal_size_max 0.2
_exptl_crystal_size_mid 0.15
_exptl_crystal_size_min 0.04
_refine_diff_density_max 2.303
_refine_diff_density_min -1.144
_refine_diff_density_rms 0.131
_refine_ls_extinction_method none
_refine_ls_goodness_of_fit_ref 1.046
_refine_ls_hydrogen_treatment constr
_refine_ls_matrix_type full
_refine_ls_number_parameters 544
_refine_ls_number_reflns 10221
_refine_ls_number_restraints 0
_refine_ls_restrained_S_all 1.046
_refine_ls_R_factor_all 0.0534
_refine_ls_R_factor_gt 0.0434
_refine_ls_shift/su_max 0.001
_refine_ls_shift/su_mean 0.000
_refine_ls_structure_factor_coef Fsqd
_refine_ls_weighting_details 'w=1/[\s^2^(Fo^2^)+(0.0836P)^2^] where P=(Fo^2^+2Fc^2^)/3'
_refine_ls_weighting_scheme calc
_refine_ls_wR_factor_gt 0.1204
_refine_ls_wR_factor_ref 0.1248
_reflns_Friedel_coverage 0.000
_reflns_number_gt 8432
_reflns_number_total 10221
_reflns_threshold_expression 'I > 2\s(I)'
_cod_data_source_file d1cc04540g2.cif
_cod_data_source_block 6CeNi
_cod_depositor_comments
;
The following automatic conversions were performed:

data name '_chemical_melting_point' was changed to
'_chemical_melting_point_gt' since the value was specified as 'more
than' ('>') a certain temperature.

Automatic conversion script
Id: cif_fix_values 7556 2019-12-06 15:28:31Z antanas 

 Adding full bibliography for 7129011--7129013.cif.
;
_cod_database_code 7129013
_shelx_space_group_comment
;
The symmetry employed for this shelxl refinement is uniquely defined
by the following loop, which should always be used as a source of
symmetry information in preference to the above space-group names.
They are only intended as comments.
;
_olex2_refinement_description
;
1. Fixed Uiso
 At 1.2 times of:
  All C(H) groups, All C(H,H) groups
 At 1.5 times of:
  All C(H,H,H) groups
2. Others
 Fixed Sof: O7(0.75) O8(0.75) O14(0.25) O13(0.25)
3.a Secondary CH2 refined with riding coordinates:
 C22(H22A,H22B), C21(H21A,H21B), C12(H12A,H12B), C2(H2A,H2B), C11(H11A,H11B),
 C1(H1A,H1B)
3.b Aromatic/amide H refined with riding coordinates:
 C30(H30), C20(H20), C13(H13), C23(H23), C28(H28), C27(H27), C3(H3), C7(H7),
 C10(H10), C8(H8), C17(H17), C18(H18)
3.c Idealised Me refined as rotating group:
 C34(H34A,H34B,H34C), C32(H32A,H32B,H32C), C36(H36A,H36B,H36C)
;
_smtbx_masks_void_probe_radius 1.2
_smtbx_masks_void_truncation_radius 1.2
_olex2_exptl_crystal_mounting_method loop
_olex2_submission_original_sample_id SKM3013
_olex2_submission_special_instructions 'No special instructions were received'

loop_
_space_group_symop_operation_xyz
'x, y, z'
'-x, -y, -z'

loop_
_atom_site_label
_atom_site_type_symbol
_atom_site_fract_x
_atom_site_fract_y
_atom_site_fract_z
_atom_site_U_iso_or_equiv
_atom_site_adp_type
_atom_site_occupancy
_atom_site_site_symmetry_order
_atom_site_calc_flag
_atom_site_refinement_flags_posn
_atom_site_refinement_flags_adp
_atom_site_refinement_flags_occupancy
_atom_site_disorder_assembly
_atom_site_disorder_group
Ce01 Ce 0.26699(2) 0.26680(2) 0.26466(2) 0.02411(8) Uani 1 1 d . . . . .
Ni3 Ni 0.23180(6) 0.04036(3) 0.35656(3) 0.03116(13) Uani 1 1 d . . . . .
Ni1 Ni 0.32076(7) 0.36395(4) 0.39139(4) 0.03662(14) Uani 1 1 d . . . . .
Ni2 Ni 0.24009(7) 0.39899(4) 0.04505(3) 0.03927(15) Uani 1 1 d . . . . .
O4 O 0.2160(3) 0.2856(2) 0.12402(18) 0.0338(6) Uani 1 1 d . . . . .
O5 O 0.2216(4) 0.13499(19) 0.25357(18) 0.0339(6) Uani 1 1 d . . . . .
O6 O 0.2781(4) 0.11851(18) 0.38825(17) 0.0312(6) Uani 1 1 d . . . . .
O1 O 0.2835(4) 0.25755(19) 0.40628(19) 0.0370(7) Uani 1 1 d . . . . .
O3 O 0.3000(4) 0.40988(19) 0.13120(18) 0.0360(7) Uani 1 1 d . . . . .
O2 O 0.3190(4) 0.39669(19) 0.2785(2) 0.0402(7) Uani 1 1 d . . . . .
O9 O -0.0262(4) 0.2395(2) 0.3499(2) 0.0572(10) Uani 1 1 d . . . . .
O10 O -0.0007(4) 0.3697(2) 0.2530(2) 0.0562(10) Uani 1 1 d . . . . .
N5 N 0.1742(4) -0.0334(2) 0.3217(3) 0.0387(8) Uani 1 1 d . . . . .
C24 C 0.2966(5) 0.1791(3) 0.4767(2) 0.0312(9) Uani 1 1 d . . . . .
C15 C 0.2032(4) 0.2183(3) 0.1103(3) 0.0317(9) Uani 1 1 d . . . . .
C31 C 0.6306(5) 0.2208(3) 0.2233(3) 0.0383(10) Uani 1 1 d . . . . .
C14 C 0.2037(5) 0.1366(3) 0.1801(3) 0.0312(9) Uani 1 1 d . . . . .
C25 C 0.2862(5) 0.1070(3) 0.4665(3) 0.0321(9) Uani 1 1 d . . . . .
C33 C -0.0860(5) 0.3174(3) 0.3147(3) 0.0311(8) Uani 1 1 d . . . . .
N2 N 0.3618(5) 0.4717(3) 0.3728(3) 0.0489(11) Uani 1 1 d . . . . .
O7 O 0.5668(5) 0.2209(3) 0.2968(3) 0.0422(10) Uani 0.75 1 d . . P A 1
N4 N 0.1826(5) 0.3831(3) -0.0395(2) 0.0484(11) Uani 1 1 d . . . . .
N1 N 0.3203(5) 0.3281(3) 0.5055(3) 0.0439(10) Uani 1 1 d . . . . .
N3 N 0.2631(5) 0.5132(3) -0.0314(3) 0.0520(12) Uani 1 1 d . . . . .
N6 N 0.2486(4) -0.0529(2) 0.4603(2) 0.0396(9) Uani 1 1 d . . . . .
C34 C -0.2624(5) 0.3474(3) 0.3457(3) 0.0389(10) Uani 1 1 d . . . . .
H34A H -0.275328 0.334518 0.404606 0.058 Uiso 1 1 calc R U . . .
H34B H -0.337512 0.317572 0.338888 0.058 Uiso 1 1 calc R U . . .
H34C H -0.286677 0.409100 0.313207 0.058 Uiso 1 1 calc R U . . .
C4 C 0.3036(5) 0.4857(3) 0.1368(3) 0.0390(11) Uani 1 1 d . . . . .
C29 C 0.3106(5) 0.1747(3) 0.5535(3) 0.0401(10) Uani 1 1 d . . . . .
C5 C 0.3214(5) 0.4770(3) 0.2133(3) 0.0395(11) Uani 1 1 d . . . . .
C32 C 0.8164(5) 0.1970(3) 0.2032(3) 0.0494(12) Uani 1 1 d . . . . .
H32A H 0.865385 0.247357 0.159173 0.074 Uiso 1 1 calc R U . . .
H32B H 0.837721 0.151657 0.184339 0.074 Uiso 1 1 calc R U . . .
H32C H 0.864020 0.176757 0.253247 0.074 Uiso 1 1 calc R U . . .
O8 O 0.5440(6) 0.2371(5) 0.1720(3) 0.0542(14) Uani 0.75 1 d . . P A 1
C30 C 0.3194(6) 0.2499(4) 0.5644(3) 0.0436(11) Uani 1 1 d . . . . .
H30 H 0.324851 0.241521 0.618654 0.052 Uiso 1 1 calc R U . . .
C20 C 0.1600(6) -0.0186(3) 0.2483(3) 0.0470(12) Uani 1 1 d . . . . .
H20 H 0.135415 -0.064197 0.241422 0.056 Uiso 1 1 calc R U . . .
C22 C 0.2408(6) -0.1378(3) 0.4610(4) 0.0483(12) Uani 1 1 d . . . . .
H22A H 0.190244 -0.177425 0.516786 0.058 Uiso 1 1 calc R U . . .
H22B H 0.351605 -0.164472 0.446613 0.058 Uiso 1 1 calc R U . . .
O12 O 0.3302(8) 0.7585(3) 0.2793(4) 0.0977(16) Uani 1 1 d . . . . .
C13 C 0.1647(6) 0.3131(4) -0.0382(3) 0.0507(13) Uani 1 1 d . . . . .
H13 H 0.139527 0.316481 -0.087181 0.061 Uiso 1 1 calc R U . . .
C6 C 0.3403(6) 0.5494(3) 0.2237(4) 0.0544(14) Uani 1 1 d . . . . .
C23 C 0.2758(5) -0.0519(3) 0.5275(3) 0.0405(10) Uani 1 1 d . . . . .
H23 H 0.285534 -0.105185 0.574760 0.049 Uiso 1 1 calc R U . . .
C21 C 0.1344(6) -0.1175(3) 0.3943(4) 0.0487(12) Uani 1 1 d . . . . .
H21A H 0.159336 -0.163507 0.375489 0.058 Uiso 1 1 calc R U . . .
H21B H 0.017089 -0.113268 0.418560 0.058 Uiso 1 1 calc R U . . .
C28 C 0.3182(6) 0.0901(4) 0.6236(3) 0.0489(12) Uani 1 1 d . . . . .
H28 H 0.329618 0.084272 0.676111 0.059 Uiso 1 1 calc R U . . .
C27 C 0.3090(6) 0.0183(3) 0.6142(3) 0.0461(11) Uani 1 1 d . . . . .
H27 H 0.314049 -0.035882 0.660690 0.055 Uiso 1 1 calc R U . . .
C26 C 0.2919(5) 0.0234(3) 0.5352(3) 0.0389(10) Uani 1 1 d . . . . .
C16 C 0.1790(6) 0.2281(4) 0.0313(3) 0.0469(12) Uani 1 1 d . . . . .
C3 C 0.3646(6) 0.5427(3) 0.3029(4) 0.0527(14) Uani 1 1 d . . . . .
H3 H 0.383504 0.592790 0.304028 0.063 Uiso 1 1 calc R U . . .
C9 C 0.3088(6) 0.5652(3) 0.0643(4) 0.0516(13) Uani 1 1 d . . . . .
C12 C 0.1514(6) 0.4686(4) -0.1140(3) 0.0549(14) Uani 1 1 d . . . . .
H12A H 0.179040 0.460740 -0.165938 0.066 Uiso 1 1 calc R U . . .
H12B H 0.035010 0.492192 -0.106899 0.066 Uiso 1 1 calc R U . . .
C7 C 0.3429(7) 0.6319(3) 0.1508(5) 0.0662(17) Uani 1 1 d . . . . .
H7 H 0.355258 0.681256 0.155472 0.079 Uiso 1 1 calc R U . . .
C19 C 0.1786(6) 0.0639(3) 0.1731(3) 0.0450(11) Uani 1 1 d . . . . .
C10 C 0.2931(6) 0.5745(4) -0.0159(4) 0.0593(16) Uani 1 1 d . . . . .
H10 H 0.305043 0.628931 -0.061520 0.071 Uiso 1 1 calc R U . . .
C8 C 0.3272(8) 0.6382(4) 0.0745(5) 0.073(2) Uani 1 1 d . . . . .
H8 H 0.328630 0.692294 0.027759 0.087 Uiso 1 1 calc R U . . .
O11 O 0.6023(9) 0.7381(5) 0.2664(5) 0.135(3) Uani 1 1 d . . . . .
C2 C 0.4090(6) 0.4695(4) 0.4470(4) 0.0556(14) Uani 1 1 d . . . . .
H2A H 0.378135 0.526138 0.448108 0.067 Uiso 1 1 calc R U . . .
H2B H 0.528165 0.453900 0.445300 0.067 Uiso 1 1 calc R U . . .
C11 C 0.2583(7) 0.5297(5) -0.1188(3) 0.071(2) Uani 1 1 d . . . . .
H11A H 0.369899 0.519939 -0.147971 0.085 Uiso 1 1 calc R U . . .
H11B H 0.212664 0.589640 -0.149940 0.085 Uiso 1 1 calc R U . . .
C1 C 0.3183(7) 0.4029(4) 0.5232(4) 0.0590(15) Uani 1 1 d . . . . .
H1A H 0.371471 0.384247 0.571848 0.071 Uiso 1 1 calc R U . . .
H1B H 0.204431 0.427347 0.535999 0.071 Uiso 1 1 calc R U . . .
C17 C 0.1562(7) 0.1535(4) 0.0254(4) 0.0601(15) Uani 1 1 d . . . . .
H17 H 0.141085 0.158381 -0.026060 0.072 Uiso 1 1 calc R U . . .
C35 C 0.4694(9) 0.7767(4) 0.2407(4) 0.0661(16) Uani 1 1 d . . . . .
C18 C 0.1560(7) 0.0735(4) 0.0947(4) 0.0595(15) Uani 1 1 d . . . . .
H18 H 0.140672 0.025079 0.089259 0.071 Uiso 1 1 calc R U . . .
C36 C 0.4797(9) 0.8509(6) 0.1554(5) 0.100(3) Uani 1 1 d . . . . .
H36A H 0.504509 0.900682 0.158277 0.150 Uiso 1 1 calc R U . . .
H36B H 0.375238 0.864907 0.136315 0.150 Uiso 1 1 calc R U . . .
H36C H 0.566048 0.835423 0.116350 0.150 Uiso 1 1 calc R U . . .
O14 O 0.5731(15) 0.2835(10) 0.2346(12) 0.056(4) Uani 0.25 1 d . . P A -1
O13 O 0.5299(17) 0.1814(11) 0.2065(12) 0.048(4) Uani 0.25 1 d . . P A -1

loop_
_atom_site_aniso_label
_atom_site_aniso_U_11
_atom_site_aniso_U_22
_atom_site_aniso_U_33
_atom_site_aniso_U_23
_atom_site_aniso_U_13
_atom_site_aniso_U_12
Ce01 0.02249(11) 0.02082(12) 0.02531(12) -0.00364(9) -0.00924(8) -0.00401(8)
Ni3 0.0278(3) 0.0231(3) 0.0381(3) -0.0100(2) -0.0036(2) -0.0041(2)
Ni1 0.0294(3) 0.0361(3) 0.0547(4) -0.0246(3) -0.0187(2) 0.0012(2)
Ni2 0.0271(3) 0.0466(3) 0.0298(3) 0.0009(2) -0.0108(2) -0.0100(2)
O4 0.0324(15) 0.0363(16) 0.0293(15) -0.0079(13) -0.0103(12) -0.0061(12)
O5 0.0382(15) 0.0288(15) 0.0334(16) -0.0100(13) -0.0067(12) -0.0086(12)
O6 0.0377(15) 0.0220(14) 0.0292(14) -0.0042(11) -0.0091(12) -0.0063(11)
O1 0.0501(18) 0.0275(15) 0.0366(16) -0.0109(13) -0.0182(14) -0.0054(13)
O3 0.0338(15) 0.0318(16) 0.0336(16) 0.0004(12) -0.0143(12) -0.0102(12)
O2 0.0468(17) 0.0237(15) 0.0506(19) -0.0096(14) -0.0209(15) -0.0057(13)
O9 0.0341(17) 0.0322(17) 0.072(2) -0.0028(17) 0.0025(16) 0.0017(14)
O10 0.0350(17) 0.0394(19) 0.057(2) 0.0067(16) -0.0065(15) 0.0033(14)
N5 0.0334(18) 0.0296(19) 0.056(2) -0.0220(18) -0.0036(17) -0.0051(15)
C24 0.0238(18) 0.043(2) 0.0219(19) -0.0119(17) -0.0045(15) 0.0007(16)
C15 0.0177(17) 0.053(3) 0.030(2) -0.0222(19) -0.0054(15) -0.0026(16)
C31 0.0250(19) 0.032(2) 0.046(3) -0.0034(19) -0.0096(18) -0.0063(17)
C14 0.0235(18) 0.036(2) 0.046(2) -0.028(2) -0.0075(17) -0.0011(16)
C25 0.0238(18) 0.031(2) 0.029(2) 0.0010(17) -0.0111(16) -0.0030(15)
C33 0.0302(19) 0.031(2) 0.031(2) -0.0093(17) -0.0144(16) -0.0008(16)
N2 0.0327(19) 0.040(2) 0.092(3) -0.039(2) -0.028(2) 0.0057(16)
O7 0.031(2) 0.055(3) 0.046(3) -0.025(2) -0.0151(19) 0.0034(19)
N4 0.0277(18) 0.073(3) 0.0264(19) -0.0039(19) -0.0093(15) -0.0058(19)
N1 0.0317(19) 0.055(3) 0.063(3) -0.038(2) -0.0189(18) 0.0027(17)
N3 0.0308(19) 0.058(3) 0.041(2) 0.0102(19) -0.0160(17) -0.0166(18)
N6 0.0328(18) 0.0250(18) 0.046(2) -0.0057(16) -0.0022(16) -0.0025(14)
C34 0.033(2) 0.036(2) 0.042(2) -0.012(2) -0.0118(19) 0.0013(18)
C4 0.0210(18) 0.0177(19) 0.056(3) 0.0108(18) -0.0141(18) -0.0116(14)
C29 0.036(2) 0.048(3) 0.040(2) -0.020(2) -0.0171(19) 0.0028(19)
C5 0.0233(19) 0.0185(19) 0.073(3) -0.012(2) -0.018(2) -0.0032(15)
C32 0.025(2) 0.050(3) 0.056(3) -0.009(2) -0.005(2) -0.0066(19)
O8 0.029(2) 0.091(4) 0.037(3) -0.023(3) -0.009(2) -0.005(3)
C30 0.038(2) 0.059(3) 0.042(3) -0.027(2) -0.015(2) 0.000(2)
C20 0.047(3) 0.043(3) 0.063(3) -0.032(3) -0.009(2) -0.007(2)
C22 0.043(3) 0.028(2) 0.064(3) -0.015(2) 0.002(2) -0.0075(19)
O12 0.107(4) 0.078(3) 0.097(4) -0.016(3) -0.022(3) -0.034(3)
C13 0.040(3) 0.069(4) 0.038(3) -0.017(3) -0.014(2) -0.001(2)
C6 0.045(3) 0.029(2) 0.092(4) -0.017(3) -0.034(3) -0.005(2)
C23 0.037(2) 0.031(2) 0.038(2) -0.0055(19) -0.0018(19) -0.0014(18)
C21 0.038(2) 0.029(2) 0.073(4) -0.020(2) 0.001(2) -0.0099(19)
C28 0.045(3) 0.062(3) 0.033(2) -0.016(2) -0.015(2) 0.005(2)
C27 0.041(3) 0.047(3) 0.038(3) -0.010(2) -0.011(2) 0.003(2)
C26 0.033(2) 0.035(2) 0.035(2) -0.0062(19) -0.0062(18) 0.0033(18)
C16 0.038(2) 0.067(3) 0.038(3) -0.027(2) -0.007(2) 0.000(2)
C3 0.040(2) 0.036(3) 0.097(4) -0.033(3) -0.033(3) 0.003(2)
C9 0.039(2) 0.034(2) 0.061(3) 0.007(2) -0.023(2) -0.012(2)
C12 0.039(2) 0.071(4) 0.030(2) 0.004(2) -0.012(2) -0.012(2)
C7 0.061(3) 0.027(3) 0.105(5) -0.008(3) -0.041(3) -0.010(2)
C19 0.043(2) 0.045(3) 0.057(3) -0.030(2) -0.009(2) -0.005(2)
C10 0.040(3) 0.047(3) 0.063(3) 0.015(3) -0.023(2) -0.022(2)
C8 0.065(4) 0.027(3) 0.104(5) 0.008(3) -0.042(4) -0.018(2)
O11 0.139(5) 0.145(6) 0.163(6) -0.095(5) -0.102(5) 0.054(5)
C2 0.045(3) 0.053(3) 0.095(4) -0.050(3) -0.034(3) 0.010(2)
C11 0.042(3) 0.092(5) 0.040(3) 0.019(3) -0.019(2) -0.028(3)
C1 0.045(3) 0.070(4) 0.095(4) -0.061(4) -0.028(3) 0.007(3)
C17 0.066(3) 0.080(4) 0.051(3) -0.042(3) -0.016(3) -0.002(3)
C35 0.066(4) 0.061(4) 0.082(4) -0.040(4) -0.028(3) 0.011(3)
C18 0.064(3) 0.070(4) 0.068(4) -0.048(3) -0.017(3) -0.005(3)
C36 0.073(5) 0.098(6) 0.087(6) -0.016(5) 0.002(4) -0.004(4)
O14 0.025(6) 0.055(9) 0.092(13) -0.041(10) -0.001(7) -0.004(6)
O13 0.022(6) 0.060(10) 0.079(12) -0.047(10) -0.001(7) -0.006(7)

loop_
_atom_type_symbol
_atom_type_description
_atom_type_scat_dispersion_real
_atom_type_scat_dispersion_imag
_atom_type_scat_source
C C 0.0033 0.0016 'International Tables Vol C Tables 4.2.6.8 and 6.1.1.4'
H H 0.0000 0.0000 'International Tables Vol C Tables 4.2.6.8 and 6.1.1.4'
Ce Ce -0.2486 2.6331 'International Tables Vol C Tables 4.2.6.8 and 6.1.1.4'
N N 0.0061 0.0033 'International Tables Vol C Tables 4.2.6.8 and 6.1.1.4'
Ni Ni 0.3393 1.1124 'International Tables Vol C Tables 4.2.6.8 and 6.1.1.4'
O O 0.0106 0.0060 'International Tables Vol C Tables 4.2.6.8 and 6.1.1.4'

loop_
_geom_angle_atom_site_label_1
_geom_angle_atom_site_label_2
_geom_angle_atom_site_label_3
_geom_angle
_geom_angle_site_symmetry_1
_geom_angle_site_symmetry_3
_geom_angle_publ_flag
O4 Ce01 O3 58.51(10) . . ?
O4 Ce01 O9 98.34(12) . . ?
O4 Ce01 O7 119.09(11) . . ?
O4 Ce01 O8 69.21(12) . . ?
O4 Ce01 O14 103.2(4) . . ?
O4 Ce01 O13 74.3(4) . . ?
O5 Ce01 O4 61.66(10) . . ?
O5 Ce01 O6 58.67(9) . . ?
O5 Ce01 O1 120.22(10) . . ?
O5 Ce01 O3 119.64(10) . . ?
O5 Ce01 O2 178.33(9) . . ?
O5 Ce01 O9 77.30(11) . . ?
O5 Ce01 O10 108.72(12) . . ?
O5 Ce01 O7 100.40(12) . . ?
O5 Ce01 O8 78.05(17) . . ?
O5 Ce01 O14 112.2(3) . . ?
O5 Ce01 O13 62.9(3) . . ?
O6 Ce01 O4 120.32(9) . . ?
O6 Ce01 O1 62.13(9) . . ?
O6 Ce01 O3 171.47(9) . . ?
O6 Ce01 O2 119.98(10) . . ?
O6 Ce01 O9 70.36(10) . . ?
O6 Ce01 O10 119.73(10) . . ?
O6 Ce01 O7 71.73(13) . . ?
O6 Ce01 O8 96.96(16) . . ?
O6 Ce01 O14 97.4(4) . . ?
O6 Ce01 O13 78.3(4) . . ?
O1 Ce01 O4 173.20(9) . . ?
O1 Ce01 O3 120.14(10) . . ?
O1 Ce01 O2 58.62(10) . . ?
O1 Ce01 O9 76.27(12) . . ?
O1 Ce01 O10 92.93(12) . . ?
O1 Ce01 O7 67.52(12) . . ?
O1 Ce01 O8 117.35(13) . . ?
O1 Ce01 O14 82.3(4) . . ?
O1 Ce01 O13 112.5(4) . . ?
O3 Ce01 O9 117.97(10) . . ?
O3 Ce01 O7 101.14(13) . . ?
O3 Ce01 O8 74.63(16) . . ?
O3 Ce01 O13 93.5(4) . . ?
O2 Ce01 O4 119.65(10) . . ?
O2 Ce01 O3 61.52(10) . . ?
O2 Ce01 O9 103.30(12) . . ?
O2 Ce01 O7 78.07(13) . . ?
O2 Ce01 O8 101.35(17) . . ?
O2 Ce01 O14 66.7(3) . . ?
O2 Ce01 O13 116.1(3) . . ?
O9 Ce01 O7 136.45(14) . . ?
O9 Ce01 O8 155.34(18) . . ?
O9 Ce01 O13 138.3(4) . . ?
O10 Ce01 O4 80.36(12) . . ?
O10 Ce01 O3 68.78(10) . . ?
O10 Ce01 O2 72.74(12) . . ?
O10 Ce01 O9 49.99(10) . . ?
O10 Ce01 O7 150.46(14) . . ?
O10 Ce01 O8 141.01(15) . . ?
O10 Ce01 O14 135.1(4) . . ?
O10 Ce01 O13 154.2(4) . . ?
O7 Ce01 O8 49.90(14) . . ?
O7 Ce01 O13 48.4(3) . . ?
O8 Ce01 O13 19.6(3) . . ?
O14 Ce01 O3 75.3(4) . . ?
O14 Ce01 O9 158.4(4) . . ?
O14 Ce01 O7 25.9(4) . . ?
O14 Ce01 O8 39.8(4) . . ?
O14 Ce01 O13 49.8(4) . . ?
O5 Ni3 Ce01 41.96(9) . . ?
O5 Ni3 O6 84.15(13) . . ?
O5 Ni3 N5 93.43(16) . . ?
O5 Ni3 N6 177.78(16) . . ?
O6 Ni3 Ce01 42.24(9) . . ?
O6 Ni3 N5 176.42(15) . . ?
N5 Ni3 Ce01 135.18(13) . . ?
N6 Ni3 Ce01 136.28(13) . . ?
N6 Ni3 O6 94.05(16) . . ?
N6 Ni3 N5 88.43(18) . . ?
O1 Ni1 Ce01 41.97(9) . . ?
O1 Ni1 O2 84.34(13) . . ?
O1 Ni1 N2 178.09(19) . . ?
O1 Ni1 N1 94.02(16) . . ?
O2 Ni1 Ce01 42.37(9) . . ?
O2 Ni1 N1 178.34(16) . . ?
N2 Ni1 Ce01 136.34(16) . . ?
N2 Ni1 O2 93.97(18) . . ?
N2 Ni1 N1 87.7(2) . . ?
N1 Ni1 Ce01 135.99(13) . . ?
O4 Ni2 Ce01 42.13(9) . . ?
O4 Ni2 N4 93.13(18) . . ?
O3 Ni2 Ce01 42.70(9) . . ?
O3 Ni2 O4 84.70(13) . . ?
O3 Ni2 N4 177.60(18) . . ?
O3 Ni2 N3 93.90(18) . . ?
N4 Ni2 Ce01 135.19(15) . . ?
N3 Ni2 Ce01 136.42(15) . . ?
N3 Ni2 O4 178.44(18) . . ?
N3 Ni2 N4 88.3(2) . . ?
Ni2 O4 Ce01 108.61(13) . . ?
C15 O4 Ce01 122.5(2) . . ?
C15 O4 Ni2 127.9(3) . . ?
Ni3 O5 Ce01 108.80(13) . . ?
C14 O5 Ce01 123.2(2) . . ?
C14 O5 Ni3 127.9(3) . . ?
Ni3 O6 Ce01 108.30(12) . . ?
C25 O6 Ce01 122.2(2) . . ?
C25 O6 Ni3 128.4(3) . . ?
Ni1 O1 Ce01 108.89(13) . . ?
C24 O1 Ce01 122.1(2) . . ?
C24 O1 Ni1 127.7(3) . . ?
Ni2 O3 Ce01 107.97(13) . . ?
C4 O3 Ce01 120.7(3) . . ?
C4 O3 Ni2 127.5(3) . . ?
Ni1 O2 Ce01 108.16(13) . . ?
C5 O2 Ce01 122.6(3) . . ?
C5 O2 Ni1 128.7(3) . . ?
C33 O9 Ce01 93.9(3) . . ?
C33 O10 Ce01 95.8(2) . . ?
C20 N5 Ni3 128.4(4) . . ?
C20 N5 C21 119.9(4) . . ?
C21 N5 Ni3 111.7(3) . . ?
O1 C24 C29 121.5(4) . . ?
C25 C24 O1 115.6(3) . . ?
C25 C24 C29 122.8(4) . . ?
O4 C15 C14 116.6(3) . . ?
O4 C15 C16 122.8(4) . . ?
C14 C15 C16 120.4(4) . . ?
O7 C31 Ce01 60.6(2) . . ?
O7 C31 C32 118.8(4) . . ?
O7 C31 O13 107.4(8) . . ?
C32 C31 Ce01 179.4(3) . . ?
O8 C31 Ce01 60.7(3) . . ?
O8 C31 O7 121.2(4) . . ?
O8 C31 C32 119.9(5) . . ?
O8 C31 O13 40.2(7) . . ?
O14 C31 Ce01 57.6(6) . . ?
O14 C31 O7 55.0(9) . . ?
O14 C31 C32 122.2(7) . . ?
O14 C31 O8 94.0(9) . . ?
O14 C31 O13 118.3(9) . . ?
O13 C31 Ce01 62.9(6) . . ?
O13 C31 C32 117.4(7) . . ?
O5 C14 C15 115.7(3) . . ?
O5 C14 C19 123.7(4) . . ?
C19 C14 C15 120.5(4) . . ?
O6 C25 C24 117.7(3) . . ?
O6 C25 C26 121.5(4) . . ?
C24 C25 C26 120.7(4) . . ?
O9 C33 Ce01 60.9(2) . . ?
O9 C33 C34 120.3(4) . . ?
O10 C33 Ce01 59.2(2) . . ?
O10 C33 O9 119.6(4) . . ?
O10 C33 C34 120.0(4) . . ?
C34 C33 Ce01 174.0(3) . . ?
C3 N2 Ni1 127.9(4) . . ?
C3 N2 C2 119.8(4) . . ?
C2 N2 Ni1 112.1(4) . . ?
C31 O7 Ce01 93.5(3) . . ?
O14 O7 Ce01 74.7(7) . . ?
O14 O7 C31 57.2(8) . . ?
C13 N4 Ni2 127.9(4) . . ?
C13 N4 C12 121.0(4) . . ?
C12 N4 Ni2 111.1(4) . . ?
C30 N1 Ni1 127.1(3) . . ?
C30 N1 C1 122.0(4) . . ?
C1 N1 Ni1 110.9(4) . . ?
C10 N3 Ni2 126.9(4) . . ?
C10 N3 C11 120.4(5) . . ?
C11 N3 Ni2 112.5(4) . . ?
C22 N6 Ni3 113.2(3) . . ?
C23 N6 Ni3 127.3(3) . . ?
C23 N6 C22 119.3(4) . . ?
C33 C34 H34A 109.5 . . ?
C33 C34 H34B 109.5 . . ?
C33 C34 H34C 109.5 . . ?
H34A C34 H34B 109.5 . . ?
H34A C34 H34C 109.5 . . ?
H34B C34 H34C 109.5 . . ?
O3 C4 C9 120.6(5) . . ?
C5 C4 O3 116.4(3) . . ?
C5 C4 C9 122.5(5) . . ?
C24 C29 C30 122.8(4) . . ?
C24 C29 C28 117.1(4) . . ?
C30 C29 C28 120.1(4) . . ?
O2 C5 C4 117.5(4) . . ?
O2 C5 C6 121.7(5) . . ?
C4 C5 C6 120.8(4) . . ?
C31 C32 H32A 109.5 . . ?
C31 C32 H32B 109.5 . . ?
C31 C32 H32C 109.5 . . ?
H32A C32 H32B 109.5 . . ?
H32A C32 H32C 109.5 . . ?
H32B C32 H32C 109.5 . . ?
C31 O8 Ce01 95.3(4) . . ?
C31 O8 O14 42.3(6) . . ?
O14 O8 Ce01 68.3(4) . . ?
O13 O8 Ce01 82.9(10) . . ?
O13 O8 C31 78.9(11) . . ?
O13 O8 O14 106.8(13) . . ?
N1 C30 C29 125.4(4) . . ?
N1 C30 H30 117.3 . . ?
C29 C30 H30 117.3 . . ?
N5 C20 H20 117.2 . . ?
N5 C20 C19 125.6(4) . . ?
C19 C20 H20 117.2 . . ?
N6 C22 H22A 110.5 . . ?
N6 C22 H22B 110.5 . . ?
N6 C22 C21 106.4(4) . . ?
H22A C22 H22B 108.6 . . ?
C21 C22 H22A 110.5 . . ?
C21 C22 H22B 110.5 . . ?
N4 C13 H13 116.8 . . ?
N4 C13 C16 126.4(5) . . ?
C16 C13 H13 116.8 . . ?
C5 C6 C3 122.6(5) . . ?
C5 C6 C7 117.8(6) . . ?
C7 C6 C3 119.5(5) . . ?
N6 C23 H23 117.2 . . ?
N6 C23 C26 125.6(4) . . ?
C26 C23 H23 117.2 . . ?
N5 C21 C22 107.8(4) . . ?
N5 C21 H21A 110.1 . . ?
N5 C21 H21B 110.1 . . ?
C22 C21 H21A 110.1 . . ?
C22 C21 H21B 110.1 . . ?
H21A C21 H21B 108.5 . . ?
C29 C28 H28 119.7 . . ?
C27 C28 C29 120.6(4) . . ?
C27 C28 H28 119.7 . . ?
C28 C27 H27 119.0 . . ?
C28 C27 C26 122.0(5) . . ?
C26 C27 H27 119.0 . . ?
C25 C26 C23 122.0(4) . . ?
C25 C26 C27 116.8(4) . . ?
C23 C26 C27 121.2(4) . . ?
C15 C16 C13 120.3(5) . . ?
C17 C16 C15 118.0(5) . . ?
C17 C16 C13 121.5(5) . . ?
N2 C3 C6 124.4(4) . . ?
N2 C3 H3 117.8 . . ?
C6 C3 H3 117.8 . . ?
C4 C9 C10 123.0(5) . . ?
C4 C9 C8 116.8(5) . . ?
C8 C9 C10 120.2(5) . . ?
N4 C12 H12A 110.1 . . ?
N4 C12 H12B 110.1 . . ?
H12A C12 H12B 108.5 . . ?
C11 C12 N4 107.8(4) . . ?
C11 C12 H12A 110.1 . . ?
C11 C12 H12B 110.1 . . ?
C6 C7 H7 120.0 . . ?
C8 C7 C6 120.0(5) . . ?
C8 C7 H7 120.0 . . ?
C14 C19 C20 120.1(4) . . ?
C14 C19 C18 119.1(5) . . ?
C18 C19 C20 120.6(5) . . ?
N3 C10 C9 125.5(5) . . ?
N3 C10 H10 117.2 . . ?
C9 C10 H10 117.2 . . ?
C9 C8 H8 119.0 . . ?
C7 C8 C9 122.0(5) . . ?
C7 C8 H8 119.0 . . ?
N2 C2 H2A 110.4 . . ?
N2 C2 H2B 110.4 . . ?
N2 C2 C1 106.7(4) . . ?
H2A C2 H2B 108.6 . . ?
C1 C2 H2A 110.4 . . ?
C1 C2 H2B 110.4 . . ?
N3 C11 C12 108.1(4) . . ?
N3 C11 H11A 110.1 . . ?
N3 C11 H11B 110.1 . . ?
C12 C11 H11A 110.1 . . ?
C12 C11 H11B 110.1 . . ?
H11A C11 H11B 108.4 . . ?
N1 C1 C2 108.5(4) . . ?
N1 C1 H1A 110.0 . . ?
N1 C1 H1B 110.0 . . ?
C2 C1 H1A 110.0 . . ?
C2 C1 H1B 110.0 . . ?
H1A C1 H1B 108.4 . . ?
C16 C17 H17 119.4 . . ?
C18 C17 C16 121.1(5) . . ?
C18 C17 H17 119.4 . . ?
O12 C35 O11 125.9(8) . . ?
O12 C35 C36 116.8(6) . . ?
O11 C35 C36 117.4(8) . . ?
C19 C18 H18 119.6 . . ?
C17 C18 C19 120.9(5) . . ?
C17 C18 H18 119.6 . . ?
C35 C36 H36A 109.5 . . ?
C35 C36 H36B 109.5 . . ?
C35 C36 H36C 109.5 . . ?
H36A C36 H36B 109.5 . . ?
H36A C36 H36C 109.5 . . ?
H36B C36 H36C 109.5 . . ?
C31 O14 Ce01 99.3(8) . . ?
C31 O14 O8 43.7(6) . . ?
O7 O14 Ce01 79.5(7) . . ?
O7 O14 C31 67.8(9) . . ?
O7 O14 O8 95.9(10) . . ?
O8 O14 Ce01 71.9(5) . . ?
C31 O13 Ce01 89.8(7) . . ?
O8 O13 Ce01 77.5(10) . . ?
O8 O13 C31 60.9(9) . . ?

loop_
_geom_bond_atom_site_label_1
_geom_bond_atom_site_label_2
_geom_bond_distance
_geom_bond_site_symmetry_2
_geom_bond_publ_flag
Ce01 O4 2.534(3) . ?
Ce01 O5 2.509(3) . ?
Ce01 O6 2.516(3) . ?
Ce01 O1 2.517(3) . ?
Ce01 O3 2.552(3) . ?
Ce01 O2 2.525(3) . ?
Ce01 O9 2.560(3) . ?
Ce01 O10 2.525(3) . ?
Ce01 O7 2.585(4) . ?
Ce01 O8 2.595(5) . ?
Ce01 O14 2.536(13) . ?
Ce01 O13 2.638(14) . ?
Ni3 O5 1.834(3) . ?
Ni3 O6 1.841(3) . ?
Ni3 N5 1.856(4) . ?
Ni3 N6 1.839(4) . ?
Ni1 O1 1.832(3) . ?
Ni1 O2 1.844(3) . ?
Ni1 N2 1.843(4) . ?
Ni1 N1 1.851(4) . ?
Ni2 O4 1.846(3) . ?
Ni2 O3 1.843(3) . ?
Ni2 N4 1.854(4) . ?
Ni2 N3 1.844(4) . ?
O4 C15 1.333(5) . ?
O5 C14 1.354(5) . ?
O6 C25 1.345(5) . ?
O1 C24 1.375(5) . ?
O3 C4 1.376(6) . ?
O2 C5 1.349(5) . ?
O9 C33 1.247(5) . ?
O10 C33 1.238(5) . ?
N5 C20 1.256(7) . ?
N5 C21 1.482(6) . ?
C24 C25 1.373(6) . ?
C24 C29 1.382(6) . ?
C15 C14 1.399(6) . ?
C15 C16 1.413(6) . ?
C31 O7 1.297(6) . ?
C31 C32 1.512(6) . ?
C31 O8 1.210(6) . ?
C31 O14 1.177(15) . ?
C31 O13 1.359(15) . ?
C14 C19 1.393(6) . ?
C25 C26 1.412(6) . ?
C33 C34 1.507(6) . ?
N2 C3 1.294(7) . ?
N2 C2 1.469(7) . ?
O7 O14 1.147(17) . ?
N4 C13 1.249(7) . ?
N4 C12 1.500(6) . ?
N1 C30 1.283(7) . ?
N1 C1 1.472(6) . ?
N3 C10 1.308(8) . ?
N3 C11 1.472(7) . ?
N6 C22 1.488(6) . ?
N6 C23 1.293(6) . ?
C34 H34A 0.9600 . ?
C34 H34B 0.9600 . ?
C34 H34C 0.9600 . ?
C4 C5 1.358(7) . ?
C4 C9 1.398(6) . ?
C29 C30 1.430(7) . ?
C29 C28 1.434(7) . ?
C5 C6 1.403(7) . ?
C32 H32A 0.9600 . ?
C32 H32B 0.9600 . ?
C32 H32C 0.9600 . ?
O8 O14 1.746(17) . ?
O8 O13 0.893(16) . ?
C30 H30 0.9300 . ?
C20 H20 0.9300 . ?
C20 C19 1.457(8) . ?
C22 H22A 0.9700 . ?
C22 H22B 0.9700 . ?
C22 C21 1.538(8) . ?
O12 C35 1.222(8) . ?
C13 H13 0.9300 . ?
C13 C16 1.436(8) . ?
C6 C3 1.439(8) . ?
C6 C7 1.432(8) . ?
C23 H23 0.9300 . ?
C23 C26 1.419(7) . ?
C21 H21A 0.9700 . ?
C21 H21B 0.9700 . ?
C28 H28 0.9300 . ?
C28 C27 1.356(8) . ?
C27 H27 0.9300 . ?
C27 C26 1.425(7) . ?
C16 C17 1.407(8) . ?
C3 H3 0.9300 . ?
C9 C10 1.414(8) . ?
C9 C8 1.410(9) . ?
C12 H12A 0.9700 . ?
C12 H12B 0.9700 . ?
C12 C11 1.496(8) . ?
C7 H7 0.9300 . ?
C7 C8 1.365(10) . ?
C19 C18 1.401(7) . ?
C10 H10 0.9300 . ?
C8 H8 0.9300 . ?
O11 C35 1.242(8) . ?
C2 H2A 0.9700 . ?
C2 H2B 0.9700 . ?
C2 C1 1.484(9) . ?
C11 H11A 0.9700 . ?
C11 H11B 0.9700 . ?
C1 H1A 0.9700 . ?
C1 H1B 0.9700 . ?
C17 H17 0.9300 . ?
C17 C18 1.376(9) . ?
C35 C36 1.480(10) . ?
C18 H18 0.9300 . ?
C36 H36A 0.9600 . ?
C36 H36B 0.9600 . ?
C36 H36C 0.9600 . ?

loop_
_geom_torsion_atom_site_label_1
_geom_torsion_atom_site_label_2
_geom_torsion_atom_site_label_3
_geom_torsion_atom_site_label_4
_geom_torsion
_geom_torsion_site_symmetry_1
_geom_torsion_site_symmetry_2
_geom_torsion_site_symmetry_3
_geom_torsion_site_symmetry_4
_geom_torsion_publ_flag
Ce01 Ni3 O5 C14 176.0(4) . . . . ?
Ce01 Ni3 O6 C25 168.1(4) . . . . ?
Ce01 Ni3 N5 C20 13.0(5) . . . . ?
Ce01 Ni3 N5 C21 -163.9(2) . . . . ?
Ce01 Ni3 N6 C22 -173.4(2) . . . . ?
Ce01 Ni3 N6 C23 2.1(5) . . . . ?
Ce01 Ni1 O1 C24 166.9(4) . . . . ?
Ce01 Ni1 O2 C5 171.5(4) . . . . ?
Ce01 Ni1 N2 C3 7.5(5) . . . . ?
Ce01 Ni1 N2 C2 -167.2(3) . . . . ?
Ce01 Ni1 N1 C30 9.9(5) . . . . ?
Ce01 Ni1 N1 C1 -169.2(2) . . . . ?
Ce01 Ni2 O4 C15 -168.9(4) . . . . ?
Ce01 Ni2 O3 C4 -158.0(4) . . . . ?
Ce01 Ni2 N4 C13 -12.6(5) . . . . ?
Ce01 Ni2 N4 C12 165.3(2) . . . . ?
Ce01 Ni2 N3 C10 -2.2(5) . . . . ?
Ce01 Ni2 N3 C11 172.8(3) . . . . ?
Ce01 O4 C15 C14 5.9(4) . . . . ?
Ce01 O4 C15 C16 -178.3(3) . . . . ?
Ce01 O5 C14 C15 -3.3(4) . . . . ?
Ce01 O5 C14 C19 179.9(3) . . . . ?
Ce01 O6 C25 C24 -3.2(5) . . . . ?
Ce01 O6 C25 C26 179.8(3) . . . . ?
Ce01 O1 C24 C25 -5.2(5) . . . . ?
Ce01 O1 C24 C29 178.0(3) . . . . ?
Ce01 O3 C4 C5 12.4(5) . . . . ?
Ce01 O3 C4 C9 -175.0(3) . . . . ?
Ce01 O2 C5 C4 -3.6(5) . . . . ?
Ce01 O2 C5 C6 176.0(3) . . . . ?
Ce01 O9 C33 O10 8.2(5) . . . . ?
Ce01 O9 C33 C34 -173.3(3) . . . . ?
Ce01 O10 C33 O9 -8.4(5) . . . . ?
Ce01 O10 C33 C34 173.1(3) . . . . ?
Ce01 C31 O7 O14 -69.2(8) . . . . ?
Ce01 C31 O8 O14 49.1(8) . . . . ?
Ce01 C31 O8 O13 -81.7(10) . . . . ?
Ce01 C31 O14 O7 74.5(6) . . . . ?
Ce01 C31 O14 O8 -51.3(7) . . . . ?
Ce01 C31 O13 O8 75.7(9) . . . . ?
Ce01 O7 O14 C31 -104.6(6) . . . . ?
Ce01 O7 O14 O8 -70.4(5) . . . . ?
Ce01 O8 O14 C31 125.9(8) . . . . ?
Ce01 O8 O14 O7 76.9(7) . . . . ?
Ce01 O8 O13 C31 -96.9(3) . . . . ?
Ni3 O5 C14 C15 -178.7(3) . . . . ?
Ni3 O5 C14 C19 4.5(6) . . . . ?
Ni3 O6 C25 C24 -169.8(3) . . . . ?
Ni3 O6 C25 C26 13.2(5) . . . . ?
Ni3 N5 C20 C19 -3.2(8) . . . . ?
Ni3 N5 C21 C22 -31.2(4) . . . . ?
Ni3 N6 C22 C21 -28.9(4) . . . . ?
Ni3 N6 C23 C26 2.6(7) . . . . ?
Ni1 O1 C24 C25 -170.5(3) . . . . ?
Ni1 O1 C24 C29 12.7(6) . . . . ?
Ni1 O2 C5 C4 -174.0(3) . . . . ?
Ni1 O2 C5 C6 5.6(6) . . . . ?
Ni1 N2 C3 C6 -2.2(8) . . . . ?
Ni1 N2 C2 C1 -32.4(5) . . . . ?
Ni1 N1 C30 C29 -3.1(7) . . . . ?
Ni1 N1 C1 C2 -31.5(5) . . . . ?
Ni2 O4 C15 C14 173.4(3) . . . . ?
Ni2 O4 C15 C16 -10.8(5) . . . . ?
Ni2 O3 C4 C5 167.9(3) . . . . ?
Ni2 O3 C4 C9 -19.6(6) . . . . ?
Ni2 N4 C13 C16 2.4(8) . . . . ?
Ni2 N4 C12 C11 29.9(5) . . . . ?
Ni2 N3 C10 C9 -2.0(8) . . . . ?
Ni2 N3 C11 C12 29.7(6) . . . . ?
O4 Ni2 O3 Ce01 -3.88(13) . . . . ?
O4 Ni2 O3 C4 -161.8(3) . . . . ?
O4 Ni2 N4 C13 -9.8(5) . . . . ?
O4 Ni2 N4 C12 168.0(3) . . . . ?
O4 C15 C14 O5 -1.7(5) . . . . ?
O4 C15 C14 C19 175.2(4) . . . . ?
O4 C15 C16 C13 -0.9(7) . . . . ?
O4 C15 C16 C17 -175.9(4) . . . . ?
O5 Ni3 O6 Ce01 2.27(13) . . . . ?
O5 Ni3 O6 C25 170.4(3) . . . . ?
O5 Ni3 N5 C20 8.4(4) . . . . ?
O5 Ni3 N5 C21 -168.6(3) . . . . ?
O5 C14 C19 C20 3.8(7) . . . . ?
O5 C14 C19 C18 177.9(4) . . . . ?
O6 Ni3 O5 Ce01 -2.28(13) . . . . ?
O6 Ni3 O5 C14 173.7(3) . . . . ?
O6 Ni3 N6 C22 -172.4(3) . . . . ?
O6 Ni3 N6 C23 3.0(4) . . . . ?
O6 C25 C26 C23 -5.3(6) . . . . ?
O6 C25 C26 C27 176.8(4) . . . . ?
O1 Ni1 O2 Ce01 0.47(14) . . . . ?
O1 Ni1 O2 C5 172.0(4) . . . . ?
O1 Ni1 N1 C30 9.1(4) . . . . ?
O1 Ni1 N1 C1 -169.9(3) . . . . ?
O1 C24 C25 O6 5.3(5) . . . . ?
O1 C24 C25 C26 -177.7(4) . . . . ?
O1 C24 C29 C30 -2.7(7) . . . . ?
O1 C24 C29 C28 178.0(4) . . . . ?
O3 Ni2 O4 Ce01 3.93(13) . . . . ?
O3 Ni2 O4 C15 -165.0(3) . . . . ?
O3 Ni2 N3 C10 -6.7(5) . . . . ?
O3 Ni2 N3 C11 168.3(3) . . . . ?
O3 C4 C5 O2 -5.8(6) . . . . ?
O3 C4 C5 C6 174.7(4) . . . . ?
O3 C4 C9 C10 6.9(7) . . . . ?
O3 C4 C9 C8 -174.5(4) . . . . ?
O2 Ni1 O1 Ce01 -0.47(14) . . . . ?
O2 Ni1 O1 C24 166.4(3) . . . . ?
O2 Ni1 N2 C3 7.1(4) . . . . ?
O2 Ni1 N2 C2 -167.7(3) . . . . ?
O2 C5 C6 C3 2.4(7) . . . . ?
O2 C5 C6 C7 179.4(4) . . . . ?
N5 Ni3 O5 Ce01 175.08(15) . . . . ?
N5 Ni3 O5 C14 -8.9(3) . . . . ?
N5 Ni3 N6 C22 10.1(3) . . . . ?
N5 Ni3 N6 C23 -174.4(4) . . . . ?
N5 C20 C19 C14 -4.5(8) . . . . ?
N5 C20 C19 C18 -178.5(5) . . . . ?
C24 C25 C26 C23 177.8(4) . . . . ?
C24 C25 C26 C27 -0.1(6) . . . . ?
C24 C29 C30 N1 -2.1(7) . . . . ?
C24 C29 C28 C27 -1.1(7) . . . . ?
C15 C14 C19 C20 -172.9(4) . . . . ?
C15 C14 C19 C18 1.2(7) . . . . ?
C15 C16 C17 C18 0.6(8) . . . . ?
C31 O7 O14 Ce01 104.6(6) . . . . ?
C31 O7 O14 O8 34.3(4) . . . . ?
C31 O8 O14 Ce01 -125.9(8) . . . . ?
C31 O8 O14 O7 -49.0(8) . . . . ?
C31 O8 O13 Ce01 96.9(3) . . . . ?
C14 C15 C16 C13 174.8(4) . . . . ?
C14 C15 C16 C17 -0.2(7) . . . . ?
C14 C19 C18 C17 -0.9(8) . . . . ?
C25 C24 C29 C30 -179.2(4) . . . . ?
C25 C24 C29 C28 1.5(6) . . . . ?
N2 Ni1 O2 Ce01 179.58(15) . . . . ?
N2 Ni1 O2 C5 -8.9(4) . . . . ?
N2 Ni1 N1 C30 -170.0(4) . . . . ?
N2 Ni1 N1 C1 11.0(3) . . . . ?
N2 C2 C1 N1 40.2(5) . . . . ?
O7 C31 O8 Ce01 1.8(6) . . . . ?
O7 C31 O8 O14 50.9(8) . . . . ?
O7 C31 O8 O13 -79.9(12) . . . . ?
O7 C31 O14 Ce01 -74.5(6) . . . . ?
O7 C31 O14 O8 -125.8(6) . . . . ?
O7 C31 O13 Ce01 42.4(7) . . . . ?
O7 C31 O13 O8 118.1(10) . . . . ?
N4 Ni2 O4 Ce01 -177.10(15) . . . . ?
N4 Ni2 O4 C15 14.0(3) . . . . ?
N4 Ni2 N3 C10 174.3(4) . . . . ?
N4 Ni2 N3 C11 -10.7(3) . . . . ?
N4 C13 C16 C15 5.2(8) . . . . ?
N4 C13 C16 C17 -179.9(5) . . . . ?
N4 C12 C11 N3 -37.4(6) . . . . ?
N1 Ni1 O1 Ce01 179.24(15) . . . . ?
N1 Ni1 O1 C24 -13.9(3) . . . . ?
N1 Ni1 N2 C3 -172.6(4) . . . . ?
N1 Ni1 N2 C2 12.6(3) . . . . ?
N3 Ni2 O3 Ce01 175.42(16) . . . . ?
N3 Ni2 O3 C4 17.5(3) . . . . ?
N3 Ni2 N4 C13 170.8(5) . . . . ?
N3 Ni2 N4 C12 -11.3(3) . . . . ?
N6 Ni3 O6 Ce01 -179.04(14) . . . . ?
N6 Ni3 O6 C25 -11.0(3) . . . . ?
N6 Ni3 N5 C20 -170.4(4) . . . . ?
N6 Ni3 N5 C21 12.7(3) . . . . ?
N6 C22 C21 N5 37.4(5) . . . . ?
N6 C23 C26 C25 -2.7(7) . . . . ?
N6 C23 C26 C27 175.1(4) . . . . ?
C4 C5 C6 C3 -178.1(4) . . . . ?
C4 C5 C6 C7 -1.0(7) . . . . ?
C4 C9 C10 N3 4.0(8) . . . . ?
C4 C9 C8 C7 1.4(9) . . . . ?
C29 C24 C25 O6 -178.0(4) . . . . ?
C29 C24 C25 C26 -0.9(6) . . . . ?
C29 C28 C27 C26 0.1(8) . . . . ?
C5 C4 C9 C10 179.0(5) . . . . ?
C5 C4 C9 C8 -2.4(7) . . . . ?
C5 C6 C3 N2 -4.2(8) . . . . ?
C5 C6 C7 C8 0.0(8) . . . . ?
C32 C31 O7 Ce01 -179.9(4) . . . . ?
C32 C31 O7 O14 110.9(9) . . . . ?
C32 C31 O8 Ce01 179.9(4) . . . . ?
C32 C31 O8 O14 -131.0(9) . . . . ?
C32 C31 O8 O13 98.2(11) . . . . ?
C32 C31 O14 Ce01 -179.3(4) . . . . ?
C32 C31 O14 O7 -104.7(8) . . . . ?
C32 C31 O14 O8 129.4(9) . . . . ?
C32 C31 O13 Ce01 179.4(4) . . . . ?
C32 C31 O13 O8 -104.9(10) . . . . ?
O8 C31 O7 Ce01 -1.8(6) . . . . ?
O8 C31 O7 O14 -71.0(10) . . . . ?
O8 C31 O14 Ce01 51.3(7) . . . . ?
O8 C31 O14 O7 125.8(6) . . . . ?
O8 C31 O13 Ce01 -75.7(9) . . . . ?
C30 N1 C1 C2 149.4(5) . . . . ?
C30 C29 C28 C27 179.6(5) . . . . ?
C20 N5 C21 C22 151.6(4) . . . . ?
C20 C19 C18 C17 173.2(5) . . . . ?
C22 N6 C23 C26 177.8(4) . . . . ?
C13 N4 C12 C11 -152.0(5) . . . . ?
C13 C16 C17 C18 -174.4(5) . . . . ?
C6 C7 C8 C9 -0.3(10) . . . . ?
C23 N6 C22 C21 155.2(4) . . . . ?
C21 N5 C20 C19 173.5(4) . . . . ?
C28 C29 C30 N1 177.1(5) . . . . ?
C28 C27 C26 C25 0.5(7) . . . . ?
C28 C27 C26 C23 -177.4(5) . . . . ?
C16 C15 C14 O5 -177.6(4) . . . . ?
C16 C15 C14 C19 -0.7(6) . . . . ?
C16 C17 C18 C19 0.0(9) . . . . ?
C3 N2 C2 C1 152.4(5) . . . . ?
C3 C6 C7 C8 177.2(5) . . . . ?
C9 C4 C5 O2 -178.2(4) . . . . ?
C9 C4 C5 C6 2.3(7) . . . . ?
C12 N4 C13 C16 -175.3(5) . . . . ?
C7 C6 C3 N2 178.8(5) . . . . ?
C10 N3 C11 C12 -154.9(5) . . . . ?
C10 C9 C8 C7 -180.0(6) . . . . ?
C8 C9 C10 N3 -174.6(5) . . . . ?
C2 N2 C3 C6 172.3(5) . . . . ?
C11 N3 C10 C9 -176.7(5) . . . . ?
C1 N1 C30 C29 175.8(4) . . . . ?
O14 C31 O7 Ce01 69.2(8) . . . . ?
O14 C31 O8 Ce01 -49.1(8) . . . . ?
O14 C31 O8 O13 -130.8(13) . . . . ?
O14 C31 O13 Ce01 -16.7(14) . . . . ?
O14 C31 O13 O8 59.0(16) . . . . ?
O14 O8 O13 Ce01 64.7(6) . . . . ?
O14 O8 O13 C31 -32.1(7) . . . . ?
O13 C31 O7 Ce01 -43.5(8) . . . . ?
O13 C31 O7 O14 -112.7(12) . . . . ?
O13 C31 O8 Ce01 81.7(10) . . . . ?
O13 C31 O8 O14 130.8(13) . . . . ?
O13 C31 O14 Ce01 17.6(14) . . . . ?
O13 C31 O14 O7 92.2(12) . . . . ?
O13 C31 O14 O8 -33.7(10) . . . . ?
O13 O8 O14 Ce01 -75.0(11) . . . . ?
O13 O8 O14 C31 50.9(13) . . . . ?
O13 O8 O14 O7 1.9(14) . . . . ?

loop_
_smtbx_masks_void_nr
_smtbx_masks_void_average_x
_smtbx_masks_void_average_y
_smtbx_masks_void_average_z
_smtbx_masks_void_volume
_smtbx_masks_void_count_electrons
_smtbx_masks_void_content
1 -0.317 0.907 -0.907 558.6 135.7 ?
